data_4507671
loop_
_publ_author_name
'Kelley, Steven P.'
'Narita, Asako'
'Holbrey, John D.'
'Green, Keith D.'
'Reichert, W. Matthew'
'Rogers, Robin D.'

_publ_section_title
;
 Understanding the Effects of Ionicity in Salts, Solvates, Co-Crystals,
 Ionic Co-Crystals, and Ionic Liquids, Rather than Nomenclature, Is
 Critical to Understanding Their Behavior
;
_journal_issue 3
_journal_name_full 'Crystal Growth &amp; Design'
_journal_page_first 965
_journal_paper_doi 10.1021/cg4000439
_journal_volume 13
_journal_year 2013
_chemical_formula_sum 'C16 H30 N2 O10'
_chemical_formula_weight 410.42
_chemical_name_systematic
; 
 ? 
;
_space_group_IT_number 14
_symmetry_cell_setting monoclinic
_symmetry_space_group_name_Hall '-P 2ybc'
_symmetry_space_group_name_H-M 'P 1 21/c 1'
_atom_sites_solution_hydrogens geom
_atom_sites_solution_primary direct
_atom_sites_solution_secondary difmap
_audit_creation_method SHELXL-97
_cell_angle_alpha 90.00
_cell_angle_beta 120.75(7)
_cell_angle_gamma 90.00
_cell_formula_units_Z 8
_cell_length_a 14.253(16)
_cell_length_b 17.64(2)
_cell_length_c 18.279(17)
_cell_measurement_reflns_used 1145
_cell_measurement_temperature 100(2)
_cell_measurement_theta_max 21.21
_cell_measurement_theta_min 2.85
_cell_volume 3950(8)
_computing_cell_refinement 'Bruker SAINT'
_computing_data_collection 'Bruker APEX2'
_computing_data_reduction 'Bruker SAINT'
_computing_molecular_graphics 'Bruker SHELXTL'
_computing_publication_material 'Bruker SHELXTL'
_computing_structure_refinement 'SHELXL-97 (Sheldrick, 2008)'
_computing_structure_solution 'SHELXS-97 (Sheldrick, 2008)'
_diffrn_ambient_temperature 100(2)
_diffrn_measured_fraction_theta_full 0.977
_diffrn_measured_fraction_theta_max 0.977
_diffrn_measurement_device_type 'Bruker APEX-II CCD'
_diffrn_measurement_method '\f and \w scans'
_diffrn_radiation_monochromator graphite
_diffrn_radiation_source 'fine-focus sealed tube'
_diffrn_radiation_type MoK\a
_diffrn_radiation_wavelength 0.71073
_diffrn_reflns_av_R_equivalents 0.1975
_diffrn_reflns_av_sigmaI/netI 0.1919
_diffrn_reflns_limit_h_max 18
_diffrn_reflns_limit_h_min -18
_diffrn_reflns_limit_k_max 22
_diffrn_reflns_limit_k_min -22
_diffrn_reflns_limit_l_max 23
_diffrn_reflns_limit_l_min -23
_diffrn_reflns_number 47587
_diffrn_reflns_theta_full 27.01
_diffrn_reflns_theta_max 27.01
_diffrn_reflns_theta_min 1.66
_exptl_absorpt_coefficient_mu 0.115
_exptl_absorpt_correction_T_max 0.7454
_exptl_absorpt_correction_T_min 0.4813
_exptl_absorpt_correction_type multi-scan
_exptl_absorpt_process_details 'Bruker AXScale'
_exptl_crystal_colour colourless
_exptl_crystal_density_diffrn 1.380
_exptl_crystal_density_meas 0
_exptl_crystal_density_method 'not measured'
_exptl_crystal_description Irregular
_exptl_crystal_F_000 1760
_exptl_crystal_size_max 0.14
_exptl_crystal_size_mid 0.08
_exptl_crystal_size_min 0.03
_refine_diff_density_max 0.350
_refine_diff_density_min -0.286
_refine_diff_density_rms 0.065
_refine_ls_extinction_coef 0.0019(6)
_refine_ls_extinction_expression Fc^*^=kFc[1+0.001xFc^2^\l^3^/sin(2\q)]^-1/4^
_refine_ls_extinction_method SHELXL
_refine_ls_goodness_of_fit_ref 0.960
_refine_ls_hydrogen_treatment mixed
_refine_ls_matrix_type full
_refine_ls_number_parameters 542
_refine_ls_number_reflns 8439
_refine_ls_number_restraints 0
_refine_ls_restrained_S_all 0.960
_refine_ls_R_factor_all 0.1677
_refine_ls_R_factor_gt 0.0710
_refine_ls_shift/su_max 0.001
_refine_ls_shift/su_mean 0.000
_refine_ls_structure_factor_coef Fsqd
_refine_ls_weighting_details 'calc w=1/[\s^2^(Fo^2^)+(0.0100P)^2^+0.0000P] where P=(Fo^2^+2Fc^2^)/3'
_refine_ls_weighting_scheme calc
_refine_ls_wR_factor_gt 0.1652
_refine_ls_wR_factor_ref 0.2249
_reflns_number_gt 3785
_reflns_number_total 8439
_reflns_threshold_expression >2sigma(I)
_cod_data_source_file cg4000439_si_002.cif
_cod_data_source_block Mor2SuccxH2Succ
_cod_depositor_comments
;
The following automatic conversions were performed:

'_symmetry_cell_setting' value 'Monoclinic' changed to 'monoclinic'
according to /home/saulius/struct/CIF-dictionaries/cif_core.dic
dictionary named 'cif_core.dic' version 2.4.2 from 2011-04-26.

Automatic conversion script
Id: cif_fix_values 1891 2012-01-12 08:04:46Z andrius 
;
_cod_original_cell_volume 3950(7)
_cod_original_sg_symbol_H-M P2(1)/c
_cod_database_code 4507671

loop_
_symmetry_equiv_pos_as_xyz
'x, y, z'
'-x, y+1/2, -z+1/2'
'-x, -y, -z'
'x, -y-1/2, z-1/2'

loop_
_atom_site_label
_atom_site_type_symbol
_atom_site_fract_x
_atom_site_fract_y
_atom_site_fract_z
_atom_site_U_iso_or_equiv
_atom_site_adp_type
_atom_site_occupancy
_atom_site_symmetry_multiplicity
_atom_site_calc_flag
_atom_site_refinement_flags
O1C O -0.2258(2) 1.07305(15) 0.54952(17) 0.0396(7) Uani 1 1 d .
O1A O 0.2144(2) 1.07786(14) 0.94855(16) 0.0380(6) Uani 1 1 d .
O1B O 0.7439(2) 2.17118(15) 0.95532(16) 0.0393(7) Uani 1 1 d .
O1D O 0.3076(2) 2.17768(14) 0.55868(16) 0.0368(6) Uani 1 1 d .
O2B O 0.1361(2) 1.47262(15) 0.74080(18) 0.0446(7) Uani 1 1 d .
H2BC H 0.113(3) 1.429(3) 0.705(3) 0.054 Uiso 1 1 d .
O2C O 0.5114(2) 1.99362(16) 0.88398(17) 0.0444(7) Uani 1 1 d .
O2A O 0.0175(2) 1.26245(15) 0.88772(17) 0.0485(8) Uani 1 1 d .
O2D O 0.6077(2) 1.76837(15) 0.73314(17) 0.0406(7) Uani 1 1 d .
H2DC H 0.585(3) 1.813(3) 0.703(3) 0.049 Uiso 1 1 d .
O3B O 0.1911(2) 1.51007(15) 0.65332(17) 0.0422(7) Uani 1 1 d .
O3C O 0.4199(2) 1.88672(15) 0.85963(17) 0.0454(7) Uani 1 1 d .
O3A O -0.0450(2) 1.37972(14) 0.86999(16) 0.0416(7) Uani 1 1 d .
O3D O 0.6804(2) 1.74136(15) 0.65386(17) 0.0415(7) Uani 1 1 d .
O4B O 0.3374(2) 1.77245(16) 0.75919(18) 0.0430(7) Uani 1 1 d .
H4BC H 0.358(4) 1.808(3) 0.791(3) 0.052 Uiso 1 1 d .
O4C O 0.5474(2) 2.01302(14) 0.62155(16) 0.0401(7) Uani 1 1 d .
O4A O 0.0452(2) 1.22740(15) 0.62274(16) 0.0433(7) Uani 1 1 d .
O4D O 0.8606(2) 1.48908(15) 0.76447(17) 0.0391(7) Uani 1 1 d .
H4DC H 0.891(3) 1.443(2) 0.803(3) 0.047 Uiso 1 1 d .
O5B O 0.2600(2) 1.74033(14) 0.83302(17) 0.0432(7) Uani 1 1 d .
O5C O 0.5384(2) 1.89053(14) 0.64223(16) 0.0366(6) Uani 1 1 d .
O5A O 0.0728(2) 1.34848(14) 0.65234(16) 0.0387(7) Uani 1 1 d .
O5D O 0.7773(2) 1.51172(15) 0.83696(18) 0.0453(7) Uani 1 1 d .
N1C N -0.0940(3) 1.13587(19) 0.4911(2) 0.0334(8) Uani 1 1 d .
H1CC H -0.059(3) 1.174(2) 0.526(3) 0.040 Uiso 1 1 d .
H1CD H -0.077(3) 1.137(2) 0.448(2) 0.040 Uiso 1 1 d .
N1A N 0.1126(3) 1.15993(19) 1.0218(2) 0.0332(8) Uani 1 1 d .
H1AC H 0.089(3) 1.201(2) 0.993(2) 0.040 Uiso 1 1 d .
H1AD H 0.099(3) 1.163(2) 1.070(2) 0.040 Uiso 1 1 d .
N1B N 0.6285(3) 2.09193(19) 1.0192(2) 0.0352(8) Uani 1 1 d .
H1BC H 0.609(3) 2.092(2) 1.063(3) 0.042 Uiso 1 1 d .
H1BD H 0.608(3) 2.050(2) 0.988(3) 0.042 Uiso 1 1 d .
N1D N 0.4230(3) 2.10955(18) 0.4891(2) 0.0325(7) Uani 1 1 d .
H1DC H 0.462(3) 2.069(2) 0.528(2) 0.039 Uiso 1 1 d .
H1DD H 0.433(3) 2.106(2) 0.443(2) 0.039 Uiso 1 1 d .
C1C C -0.2125(3) 1.1498(2) 0.4458(2) 0.0391(10) Uani 1 1 d .
H1CA H -0.2507 1.1118 0.4000 0.047 Uiso 1 1 calc R
H1CB H -0.2285 1.2008 0.4194 0.047 Uiso 1 1 calc R
C1A C 0.2324(3) 1.1553(2) 1.0637(2) 0.0356(9) Uani 1 1 d .
H1AA H 0.2598 1.1123 1.1042 0.043 Uiso 1 1 calc R
H1AB H 0.2658 1.2025 1.0959 0.043 Uiso 1 1 calc R
C1B C 0.7490(3) 2.0956(2) 1.0670(2) 0.0353(9) Uani 1 1 d .
H1BA H 0.7795 2.0485 1.1005 0.042 Uiso 1 1 calc R
H1BB H 0.7738 2.1390 1.1069 0.042 Uiso 1 1 calc R
C1D C 0.3039(3) 2.1004(2) 0.4485(2) 0.0376(9) Uani 1 1 d .
H1DA H 0.2817 2.0502 0.4204 0.045 Uiso 1 1 calc R
H1DB H 0.2661 2.1401 0.4047 0.045 Uiso 1 1 calc R
C2C C -0.2526(4) 1.1446(2) 0.5078(3) 0.0448(10) Uani 1 1 d .
H2CA H -0.2189 1.1855 0.5507 0.054 Uiso 1 1 calc R
H2CB H -0.3327 1.1518 0.4769 0.054 Uiso 1 1 calc R
C2A C 0.2636(3) 1.1442(2) 0.9969(3) 0.0378(9) Uani 1 1 d .
H2AA H 0.2400 1.1887 0.9586 0.045 Uiso 1 1 calc R
H2AB H 0.3440 1.1399 1.0248 0.045 Uiso 1 1 calc R
C2B C 0.7886(3) 2.1047(2) 1.0056(3) 0.0388(9) Uani 1 1 d .
H2BA H 0.8693 2.1081 1.0375 0.047 Uiso 1 1 calc R
H2BB H 0.7671 2.0598 0.9679 0.047 Uiso 1 1 calc R
C2D C 0.2728(3) 2.1068(2) 0.5159(2) 0.0387(9) Uani 1 1 d .
H2DA H 0.1926 2.1021 0.4890 0.046 Uiso 1 1 calc R
H2DB H 0.3071 2.0650 0.5575 0.046 Uiso 1 1 calc R
C3C C -0.1120(3) 1.0637(2) 0.5966(2) 0.0360(9) Uani 1 1 d .
H3CA H -0.0938 1.0155 0.6287 0.043 Uiso 1 1 calc R
H3CB H -0.0785 1.1056 0.6380 0.043 Uiso 1 1 calc R
C3A C 0.0997(3) 1.0843(2) 0.9048(2) 0.0369(9) Uani 1 1 d .
H3AA H 0.0664 1.0385 0.8696 0.044 Uiso 1 1 calc R
H3AB H 0.0767 1.1288 0.8663 0.044 Uiso 1 1 calc R
C3B C 0.6291(3) 2.1654(2) 0.9064(2) 0.0401(10) Uani 1 1 d .
H3BA H 0.6084 2.1202 0.8692 0.048 Uiso 1 1 calc R
H3BB H 0.5986 2.2107 0.8697 0.048 Uiso 1 1 calc R
C3D C 0.4223(3) 2.1842(2) 0.6014(2) 0.0354(9) Uani 1 1 d .
H3DA H 0.4563 2.1422 0.6426 0.042 Uiso 1 1 calc R
H3DB H 0.4453 2.2326 0.6333 0.042 Uiso 1 1 calc R
C4C C -0.0664(3) 1.0628(2) 0.5381(2) 0.0348(9) Uani 1 1 d .
H4CA H 0.0138 1.0562 0.5716 0.042 Uiso 1 1 calc R
H4CB H -0.0982 1.0202 0.4974 0.042 Uiso 1 1 calc R
C4A C 0.0608(3) 1.0933(2) 0.9670(2) 0.0371(9) Uani 1 1 d .
H4AA H -0.0195 1.0995 0.9355 0.044 Uiso 1 1 calc R
H4AB H 0.0791 1.0472 1.0026 0.044 Uiso 1 1 calc R
C4B C 0.5823(3) 2.1590(2) 0.9636(2) 0.0395(9) Uani 1 1 d .
H4BA H 0.5998 2.2052 0.9989 0.047 Uiso 1 1 calc R
H4BB H 0.5019 2.1542 0.9288 0.047 Uiso 1 1 calc R
C4D C 0.4597(3) 2.1819(2) 0.5380(2) 0.0342(9) Uani 1 1 d .
H4DA H 0.4288 2.2255 0.4986 0.041 Uiso 1 1 calc R
H4DB H 0.5403 2.1855 0.5681 0.041 Uiso 1 1 calc R
C5B C 0.1776(3) 1.5228(2) 0.7118(2) 0.0297(8) Uani 1 1 d .
C5C C 0.4712(3) 1.9358(2) 0.8422(2) 0.0302(8) Uani 1 1 d .
C5A C -0.0081(3) 1.3232(2) 0.8490(2) 0.0284(8) Uani 1 1 d .
C5D C 0.6616(3) 1.7238(2) 0.7088(2) 0.0281(8) Uani 1 1 d .
C6B C 0.2013(3) 1.5965(2) 0.7578(2) 0.0327(9) Uani 1 1 d .
H6BA H 0.2491 1.5871 0.8196 0.039 Uiso 1 1 calc R
H6BB H 0.1320 1.6181 0.7487 0.039 Uiso 1 1 calc R
C6C C 0.4807(3) 1.9177(2) 0.7658(2) 0.0346(9) Uani 1 1 d .
H6CA H 0.5256 1.8714 0.7785 0.041 Uiso 1 1 calc R
H6CB H 0.4069 1.9058 0.7176 0.041 Uiso 1 1 calc R
C6A C 0.0037(3) 1.3357(2) 0.7726(2) 0.0368(9) Uani 1 1 d .
H6AA H -0.0672 1.3538 0.7251 0.044 Uiso 1 1 calc R
H6AB H 0.0575 1.3768 0.7863 0.044 Uiso 1 1 calc R
C6D C 0.6944(3) 1.6507(2) 0.7565(2) 0.0340(9) Uani 1 1 d .
H6DA H 0.6282 1.6244 0.7481 0.041 Uiso 1 1 calc R
H6DB H 0.7414 1.6616 0.8181 0.041 Uiso 1 1 calc R
C7B C 0.2553(3) 1.6536(2) 0.7303(2) 0.0352(9) Uani 1 1 d .
H7BA H 0.3231 1.6313 0.7373 0.042 Uiso 1 1 calc R
H7BB H 0.2062 1.6647 0.6691 0.042 Uiso 1 1 calc R
C7C C 0.5289(3) 1.9779(2) 0.7381(2) 0.0387(9) Uani 1 1 d .
H7CA H 0.6025 1.9902 0.7865 0.046 Uiso 1 1 calc R
H7CB H 0.4836 2.0241 0.7249 0.046 Uiso 1 1 calc R
C7A C 0.0381(3) 1.2694(2) 0.7425(2) 0.0385(9) Uani 1 1 d .
H7AA H -0.0166 1.2287 0.7275 0.046 Uiso 1 1 calc R
H7AB H 0.1082 1.2506 0.7904 0.046 Uiso 1 1 calc R
C7D C 0.7544(3) 1.5993(2) 0.7293(2) 0.0348(9) Uani 1 1 d .
H7DA H 0.7050 1.5847 0.6691 0.042 Uiso 1 1 calc R
H7DB H 0.8167 1.6273 0.7326 0.042 Uiso 1 1 calc R
C8B C 0.2828(3) 1.7262(2) 0.7794(2) 0.0303(8) Uani 1 1 d .
C8C C 0.5392(3) 1.9594(2) 0.6626(2) 0.0300(8) Uani 1 1 d .
C8A C 0.0524(3) 1.2825(2) 0.6673(2) 0.0303(8) Uani 1 1 d .
C8D C 0.7962(3) 1.5292(2) 0.7820(2) 0.0300(8) Uani 1 1 d .

loop_
_atom_site_aniso_label
_atom_site_aniso_U_11
_atom_site_aniso_U_22
_atom_site_aniso_U_33
_atom_site_aniso_U_23
_atom_site_aniso_U_13
_atom_site_aniso_U_12
O1C 0.0434(16) 0.0407(17) 0.0467(17) 0.0004(13) 0.0317(14) -0.0036(13)
O1A 0.0454(16) 0.0323(15) 0.0446(16) -0.0039(13) 0.0291(14) 0.0012(12)
O1B 0.0495(17) 0.0353(15) 0.0431(16) 0.0019(13) 0.0309(13) -0.0057(13)
O1D 0.0419(16) 0.0333(15) 0.0439(16) -0.0012(13) 0.0282(13) 0.0040(12)
O2B 0.076(2) 0.0308(15) 0.0457(17) -0.0121(13) 0.0446(16) -0.0179(15)
O2C 0.0620(18) 0.0400(17) 0.0413(16) -0.0160(14) 0.0336(15) -0.0192(14)
O2A 0.081(2) 0.0347(16) 0.0458(17) 0.0177(14) 0.0437(16) 0.0224(15)
O2D 0.0637(18) 0.0288(15) 0.0450(17) 0.0099(13) 0.0392(15) 0.0153(13)
O3B 0.0612(18) 0.0387(16) 0.0413(16) -0.0052(13) 0.0367(15) -0.0092(14)
O3C 0.0640(18) 0.0479(17) 0.0460(17) -0.0168(14) 0.0438(15) -0.0245(14)
O3A 0.0665(18) 0.0350(15) 0.0421(16) 0.0116(13) 0.0414(15) 0.0200(14)
O3D 0.0586(17) 0.0367(16) 0.0460(17) 0.0127(13) 0.0389(15) 0.0118(13)
O4B 0.0654(19) 0.0356(16) 0.0454(18) -0.0129(13) 0.0409(16) -0.0207(14)
O4C 0.0573(17) 0.0334(15) 0.0430(16) 0.0110(13) 0.0353(14) 0.0058(13)
O4A 0.0642(18) 0.0359(16) 0.0435(16) -0.0161(13) 0.0373(14) -0.0138(14)
O4D 0.0550(17) 0.0340(15) 0.0401(16) 0.0070(13) 0.0329(14) 0.0146(13)
O5B 0.0660(18) 0.0350(15) 0.0499(17) -0.0116(13) 0.0451(15) -0.0119(14)
O5C 0.0557(17) 0.0301(15) 0.0390(15) 0.0052(12) 0.0351(14) 0.0084(12)
O5A 0.0634(18) 0.0310(15) 0.0392(16) -0.0031(12) 0.0388(14) -0.0053(13)
O5D 0.0654(19) 0.0415(17) 0.0477(17) 0.0144(14) 0.0424(15) 0.0146(14)
N1C 0.044(2) 0.0339(19) 0.0330(19) -0.0080(15) 0.0278(17) -0.0113(15)
N1A 0.046(2) 0.0319(19) 0.0305(19) 0.0034(14) 0.0255(16) 0.0062(15)
N1B 0.047(2) 0.035(2) 0.0361(19) -0.0100(15) 0.0300(17) -0.0113(16)
N1D 0.0426(19) 0.0324(18) 0.0305(18) 0.0052(15) 0.0244(16) 0.0059(15)
C1C 0.057(3) 0.031(2) 0.035(2) 0.0059(18) 0.028(2) 0.0082(19)
C1A 0.048(2) 0.029(2) 0.031(2) 0.0013(17) 0.0208(18) -0.0065(18)
C1B 0.043(2) 0.032(2) 0.036(2) -0.0016(17) 0.0244(18) 0.0049(17)
C1D 0.045(2) 0.035(2) 0.038(2) -0.0038(18) 0.0253(19) -0.0087(18)
C2C 0.054(3) 0.041(2) 0.052(3) -0.002(2) 0.036(2) 0.007(2)
C2A 0.043(2) 0.032(2) 0.044(2) 0.0008(18) 0.027(2) -0.0035(18)
C2B 0.044(2) 0.035(2) 0.046(2) 0.0000(19) 0.029(2) 0.0047(18)
C2D 0.044(2) 0.038(2) 0.041(2) -0.0012(19) 0.0264(19) -0.0058(19)
C3C 0.049(2) 0.037(2) 0.031(2) 0.0027(17) 0.0267(19) -0.0020(18)
C3A 0.044(2) 0.037(2) 0.032(2) -0.0030(17) 0.0204(18) 0.0024(18)
C3B 0.043(2) 0.045(3) 0.036(2) 0.0034(19) 0.0225(19) -0.0023(19)
C3D 0.043(2) 0.031(2) 0.037(2) 0.0025(17) 0.0233(18) 0.0033(17)
C4C 0.040(2) 0.037(2) 0.031(2) -0.0030(17) 0.0212(17) -0.0004(18)
C4A 0.038(2) 0.038(2) 0.036(2) 0.0019(18) 0.0198(18) 0.0008(18)
C4B 0.040(2) 0.044(2) 0.039(2) 0.003(2) 0.0227(19) 0.0029(19)
C4D 0.040(2) 0.032(2) 0.037(2) 0.0016(17) 0.0241(18) -0.0006(17)
C5B 0.035(2) 0.028(2) 0.029(2) -0.0004(16) 0.0184(17) -0.0017(16)
C5C 0.033(2) 0.032(2) 0.031(2) -0.0007(17) 0.0200(17) -0.0014(17)
C5A 0.036(2) 0.031(2) 0.0237(19) 0.0031(16) 0.0190(16) 0.0022(16)
C5D 0.0296(19) 0.027(2) 0.028(2) 0.0012(16) 0.0147(16) 0.0014(15)
C6B 0.045(2) 0.033(2) 0.029(2) -0.0042(17) 0.0256(18) -0.0042(17)
C6C 0.043(2) 0.034(2) 0.036(2) -0.0072(18) 0.0274(18) -0.0079(17)
C6A 0.056(2) 0.032(2) 0.036(2) 0.0068(18) 0.0332(19) 0.0103(19)
C6D 0.045(2) 0.030(2) 0.034(2) 0.0017(17) 0.0256(18) 0.0049(17)
C7B 0.049(2) 0.032(2) 0.035(2) -0.0070(17) 0.0291(19) -0.0090(18)
C7C 0.056(2) 0.034(2) 0.041(2) -0.0004(18) 0.036(2) -0.0004(19)
C7A 0.059(3) 0.030(2) 0.042(2) -0.0022(18) 0.037(2) -0.0009(18)
C7D 0.049(2) 0.030(2) 0.033(2) 0.0081(17) 0.0270(19) 0.0085(18)
C8B 0.040(2) 0.028(2) 0.030(2) 0.0017(16) 0.0229(18) -0.0013(16)
C8C 0.032(2) 0.030(2) 0.035(2) 0.0127(17) 0.0221(17) 0.0094(16)
C8A 0.034(2) 0.032(2) 0.032(2) -0.0021(17) 0.0222(17) 0.0000(16)
C8D 0.038(2) 0.028(2) 0.026(2) -0.0020(16) 0.0186(17) -0.0007(16)

loop_
_atom_type_symbol
_atom_type_description
_atom_type_scat_dispersion_real
_atom_type_scat_dispersion_imag
_atom_type_scat_source
C C 0.0033 0.0016 'International Tables Vol C Tables 4.2.6.8 and 6.1.1.4'
H H 0.0000 0.0000 'International Tables Vol C Tables 4.2.6.8 and 6.1.1.4'
N N 0.0061 0.0033 'International Tables Vol C Tables 4.2.6.8 and 6.1.1.4'
O O 0.0106 0.0060 'International Tables Vol C Tables 4.2.6.8 and 6.1.1.4'

loop_
_geom_angle_atom_site_label_1
_geom_angle_atom_site_label_2
_geom_angle_atom_site_label_3
_geom_angle
C3C O1C C2C 110.0(3)
C3A O1A C2A 110.4(3)
C3B O1B C2B 109.9(3)
C3D O1D C2D 110.8(3)
C1C N1C C4C 111.1(3)
C1A N1A C4A 110.7(3)
C4B N1B C1B 110.3(3)
C1D N1D C4D 111.0(3)
N1C C1C C2C 109.4(3)
N1A C1A C2A 109.2(3)
N1B C1B C2B 109.3(3)
N1D C1D C2D 108.9(3)
O1C C2C C1C 110.8(3)
O1A C2A C1A 110.8(3)
O1B C2B C1B 110.9(3)
O1D C2D C1D 110.4(3)
O1C C3C C4C 110.3(3)
O1A C3A C4A 110.3(3)
O1B C3B C4B 110.3(3)
O1D C3D C4D 109.8(3)
N1C C4C C3C 108.6(3)
N1A C4A C3A 110.3(3)
N1B C4B C3B 109.8(3)
N1D C4D C3D 109.3(3)
O3B C5B O2B 122.8(3)
O3B C5B C6B 125.0(3)
O2B C5B C6B 112.2(3)
O2C C5C O3C 123.6(3)
O2C C5C C6C 121.3(3)
O3C C5C C6C 115.1(3)
O2A C5A O3A 123.6(3)
O2A C5A C6A 121.4(3)
O3A C5A C6A 115.0(3)
O3D C5D O2D 122.8(3)
O3D C5D C6D 124.9(3)
O2D C5D C6D 112.3(3)
C5B C6B C7B 113.8(3)
C7C C6C C5C 116.2(3)
C7A C6A C5A 116.4(3)
C5D C6D C7D 113.0(3)
C8B C7B C6B 113.3(3)
C6C C7C C8C 116.1(3)
C6A C7A C8A 116.3(3)
C8D C7D C6D 113.2(3)
O5B C8B O4B 123.4(3)
O5B C8B C7B 124.5(3)
O4B C8B C7B 112.1(3)
O4C C8C O5C 122.6(3)
O4C C8C C7C 118.2(3)
O5C C8C C7C 119.2(3)
O4A C8A O5A 122.2(3)
O4A C8A C7A 118.4(3)
O5A C8A C7A 119.4(3)
O5D C8D O4D 123.0(3)
O5D C8D C7D 124.4(3)
O4D C8D C7D 112.6(3)

loop_
_geom_bond_atom_site_label_1
_geom_bond_atom_site_label_2
_geom_bond_distance
O1C C3C 1.403(5)
O1C C2C 1.423(5)
O1A C3A 1.409(5)
O1A C2A 1.417(5)
O1B C3B 1.411(5)
O1B C2B 1.423(5)
O1D C3D 1.411(5)
O1D C2D 1.423(5)
O2B C5B 1.318(4)
O2C C5C 1.227(4)
O2A C5A 1.232(4)
O2D C5D 1.324(4)
O3B C5B 1.200(4)
O3C C5C 1.274(4)
O3A C5A 1.275(4)
O3D C5D 1.206(4)
O4B C8B 1.305(4)
O4C C8C 1.248(4)
O4A C8A 1.237(4)
O4D C8D 1.322(4)
O5B C8B 1.206(4)
O5C C8C 1.270(4)
O5A C8A 1.263(4)
O5D C8D 1.206(4)
N1C C1C 1.472(5)
N1C C4C 1.485(5)
N1A C1A 1.474(5)
N1A C4A 1.475(5)
N1B C4B 1.476(5)
N1B C1B 1.478(5)
N1D C1D 1.473(5)
N1D C4D 1.491(5)
C1C C2C 1.510(5)
C1A C2A 1.511(5)
C1B C2B 1.501(5)
C1D C2D 1.513(5)
C3C C4C 1.509(5)
C3A C4A 1.507(5)
C3B C4B 1.505(5)
C3D C4D 1.503(5)
C5B C6B 1.490(5)
C5C C6C 1.503(5)
C5A C6A 1.505(5)
C5D C6D 1.491(5)
C6B C7B 1.501(5)
C6C C7C 1.488(5)
C6A C7A 1.479(5)
C6D C7D 1.497(5)
C7B C8B 1.497(5)
C7C C8C 1.497(5)
C7A C8A 1.508(5)
C7D C8D 1.492(5)
